data_1548485
loop_
_publ_author_name
'Ahmed Fetoh'
'Goulven Cosquer'
'Masakazu Morimoto'
'Masahiro Irie'
'Ola El-Gammal'
'Gaber Abu El-Reash'
'Brian K. Breedlove'
'Masahiro Yamashita'

_publ_section_title
;
 Photo-activation of Single Molecule Magnet Behavior in a Manganese-based
 Complex
;
_journal_name_full 'Scientific Reports'
_journal_page_first 23785
_journal_paper_doi 10.1038/srep23785
_journal_volume 6
_journal_year 2016
_chemical_formula_moiety '2(C16 H14 Mn1 N2 O2), 1(C17 H8 F6 O4 S2), 4(C H4 O)'
_chemical_formula_sum 'C53 H52 F6 Mn2 N4 O12 S2'
_chemical_formula_weight 1224.98
_space_group_crystal_system orthorhombic
_space_group_IT_number 33
_space_group_name_Hall 'P -2n 2a'
_space_group_name_H-M_alt 'P 21 c n'
_symmetry_space_group_name_Hall 'P -2n 2a'
_symmetry_space_group_name_H-M 'P 21 c n'
_atom_sites_solution_hydrogens geom
_cell_angle_alpha 90
_cell_angle_beta 90
_cell_angle_gamma 90
_cell_formula_units_Z 4
_cell_length_a 6.5329(8)
_cell_length_b 26.757(4)
_cell_length_c 30.620(4)
_cell_measurement_reflns_used 4890
_cell_measurement_temperature 93.1500
_cell_measurement_theta_max 23.4532
_cell_measurement_theta_min 3.0330
_cell_volume 5352.4(12)
_computing_cell_refinement 'CrystalClear (Rigaku Inc., 2008)'
_computing_data_collection 'CrystalClear (Rigaku Inc., 2008)'
_computing_data_reduction 'CrystalClear (Rigaku Inc., 2008)'
_computing_structure_refinement 'SHELXL-2013 (Sheldrick, 2013)'
_computing_structure_solution 'SIR 92'
_diffrn_ambient_temperature 93.1500
_diffrn_detector_area_resol_mean 28.5714
_diffrn_measured_fraction_theta_full 0.907
_diffrn_measured_fraction_theta_max 0.907
_diffrn_measurement_device_type
;
Saturn724+ (4x4 bin mode)
;
_diffrn_measurement_method dtprofit.ref
_diffrn_radiation_type MoK\a
_diffrn_radiation_wavelength 0.710747
_diffrn_reflns_av_R_equivalents 0.1295
_diffrn_reflns_av_unetI/netI 0.1836
_diffrn_reflns_Laue_measured_fraction_full 0.907
_diffrn_reflns_Laue_measured_fraction_max 0.907
_diffrn_reflns_limit_h_max 7
_diffrn_reflns_limit_h_min -7
_diffrn_reflns_limit_k_max 30
_diffrn_reflns_limit_k_min -30
_diffrn_reflns_limit_l_max 34
_diffrn_reflns_limit_l_min -34
_diffrn_reflns_number 18514
_diffrn_reflns_point_group_measured_fraction_full 0.714
_diffrn_reflns_point_group_measured_fraction_max 0.871
_diffrn_reflns_theta_full 25.242
_diffrn_reflns_theta_max 25.242
_diffrn_reflns_theta_min 4.004
_diffrn_source 'Rotating Anode'
_exptl_absorpt_coefficient_mu 0.637
_exptl_absorpt_correction_T_max 1.0000
_exptl_absorpt_correction_T_min 0.7848
_exptl_absorpt_correction_type multi-scan
_exptl_crystal_colour black
_exptl_crystal_density_diffrn 1.520
_exptl_crystal_description Needle
_exptl_crystal_F_000 2520
_exptl_crystal_size_max 0.2
_exptl_crystal_size_mid 0.03
_exptl_crystal_size_min 0.01
_refine_diff_density_max 0.375
_refine_diff_density_min -0.349
_refine_diff_density_rms 0.080
_refine_ls_abs_structure_details
;
 Flack x determined using 1046 quotients [(I+)-(I-)]/[(I+)+(I-)]
 (Parsons and Flack (2004), Acta Cryst. A60, s61).
;
_refine_ls_abs_structure_Flack 0.03(3)
_refine_ls_extinction_coef .
_refine_ls_extinction_method none
_refine_ls_goodness_of_fit_ref 1.037
_refine_ls_hydrogen_treatment constr
_refine_ls_matrix_type full
_refine_ls_number_parameters 712
_refine_ls_number_reflns 6905
_refine_ls_number_restraints 1
_refine_ls_restrained_S_all 1.037
_refine_ls_R_factor_all 0.1261
_refine_ls_R_factor_gt 0.0745
_refine_ls_shift/su_max 0.000
_refine_ls_shift/su_mean 0.000
_refine_ls_structure_factor_coef Fsqd
_refine_ls_weighting_details 'w=1/[\s^2^(Fo^2^)+(0.0134P)^2^] where P=(Fo^2^+2Fc^2^)/3'
_refine_ls_weighting_scheme calc
_refine_ls_wR_factor_gt 0.0945
_refine_ls_wR_factor_ref 0.1158
_reflns_Friedel_coverage 0.742
_reflns_Friedel_fraction_full 0.673
_reflns_Friedel_fraction_max 0.826
_reflns_number_gt 4237
_reflns_number_total 6905
_reflns_threshold_expression 'I > 2\s(I)'
_cod_data_source_file Sci-Rep-2016-6-23785-1.cif
_cod_data_source_block 1
_cod_depositor_comments
;
The following automatic conversions were performed:

'_space_group_crystal_system' value 'Orthorhombic' changed to
'orthorhombic' according to the built-in table from CIF Core
dictionary named 'cif_core.dic' version 2.4.1 from 2010-06-29.

'_exptl_absorpt_correction_type' value 'Multi-scan' changed to
'multi-scan' according to the built-in table from CIF Core dictionary
named 'cif_core.dic' version 2.4.1 from 2010-06-29.

Automatic conversion script
Id: cif_fix_values 5376 2017-05-30 11:51:03Z andrius 
;
_cod_database_code 1548485
_shelx_space_group_comment
;
The symmetry employed for this shelxl refinement is uniquely defined
by the following loop, which should always be used as a source of
symmetry information in preference to the above space-group names.
They are only intended as comments.
;
_shelxl_version_number 2013-4

loop_
_space_group_symop_operation_xyz
'x, y, z'
'x+1/2, -y, -z'
'x, -y+1/2, z+1/2'
'x+1/2, y+1/2, -z+1/2'

loop_
_atom_site_label
_atom_site_type_symbol
_atom_site_fract_x
_atom_site_fract_y
_atom_site_fract_z
_atom_site_U_iso_or_equiv
_atom_site_adp_type
_atom_site_occupancy
_atom_site_site_symmetry_order
_atom_site_calc_flag
_atom_site_refinement_flags_posn
_atom_site_refinement_flags_adp
_atom_site_refinement_flags_occupancy
_atom_site_disorder_assembly
_atom_site_disorder_group
C1 C 0.705(2) 0.3996(5) 0.6076(4) 0.033(4) Uani 1 1 d . . . . .
C2 C 0.869(2) 0.4315(5) 0.5996(4) 0.038(4) Uani 1 1 d . . . . .
H1 H 0.9793 0.4324 0.6190 0.046 Uiso 1 1 calc R U . . .
C3 C 0.870(2) 0.4624(5) 0.5627(4) 0.034(4) Uani 1 1 d . . . . .
H2 H 0.9830 0.4827 0.5572 0.041 Uiso 1 1 calc R U . . .
C4 C 0.707(2) 0.4632(5) 0.5344(4) 0.036(4) Uani 1 1 d . . . . .
H3 H 0.7069 0.4842 0.5102 0.043 Uiso 1 1 calc R U . . .
C5 C 0.542(2) 0.4321(5) 0.5428(4) 0.034(4) Uani 1 1 d . . . . .
H4 H 0.4318 0.4324 0.5236 0.040 Uiso 1 1 calc R U . . .
C6 C 0.536(2) 0.4002(5) 0.5787(4) 0.030(3) Uani 1 1 d . . . . .
C7 C 0.358(2) 0.3688(5) 0.5863(4) 0.041(4) Uani 1 1 d . . . . .
H75 H 0.2472 0.3732 0.5675 0.049 Uiso 1 1 calc R U . . .
C8 C 0.145(2) 0.3075(5) 0.6212(4) 0.042(4) Uani 1 1 d . . . . .
H6 H 0.0669 0.3080 0.5943 0.050 Uiso 1 1 calc R U . . .
H7 H 0.0621 0.3220 0.6442 0.050 Uiso 1 1 calc R U . . .
C9 C 0.205(2) 0.2541(4) 0.6330(4) 0.035(4) Uani 1 1 d . . . . .
H8 H 0.0888 0.2368 0.6458 0.042 Uiso 1 1 calc R U . . .
H9 H 0.2471 0.2361 0.6070 0.042 Uiso 1 1 calc R U . . .
C10 C 0.390(2) 0.2233(5) 0.6951(5) 0.038(4) Uani 1 1 d . . . . .
H10 H 0.2830 0.2007 0.6983 0.046 Uiso 1 1 calc R U . . .
C11 C 0.558(2) 0.2184(4) 0.7246(4) 0.029(3) Uani 1 1 d . . . . .
C12 C 0.548(3) 0.1806(5) 0.7565(4) 0.046(4) Uani 1 1 d . . . . .
H11 H 0.4318 0.1607 0.7580 0.055 Uiso 1 1 calc R U . . .
C13 C 0.703(3) 0.1721(5) 0.7853(5) 0.048(4) Uani 1 1 d . . . . .
H12 H 0.6937 0.1471 0.8062 0.057 Uiso 1 1 calc R U . . .
C14 C 0.877(3) 0.2023(5) 0.7822(5) 0.049(5) Uani 1 1 d . . . . .
H13 H 0.9867 0.1962 0.8007 0.059 Uiso 1 1 calc R U . . .
C15 C 0.889(2) 0.2413(5) 0.7523(4) 0.040(4) Uani 1 1 d . . . . .
H14 H 1.0058 0.2613 0.7521 0.048 Uiso 1 1 calc R U . . .
C16 C 0.731(2) 0.2513(5) 0.7224(4) 0.031(4) Uani 1 1 d . . . . .
C17 C 0.243(2) 0.5004(5) 0.7388(5) 0.037(4) Uani 1 1 d . . . . .
C18 C 0.076(3) 0.5242(5) 0.7188(4) 0.044(4) Uani 1 1 d . . . . .
H15 H -0.0373 0.5331 0.7356 0.052 Uiso 1 1 calc R U . . .
C19 C 0.077(3) 0.5345(5) 0.6746(5) 0.049(4) Uani 1 1 d . . . . .
H16 H -0.0331 0.5511 0.6619 0.059 Uiso 1 1 calc R U . . .
C20 C 0.245(3) 0.5199(6) 0.6491(5) 0.053(5) Uani 1 1 d . . . . .
H17 H 0.2437 0.5263 0.6192 0.063 Uiso 1 1 calc R U . . .
C21 C 0.405(2) 0.4971(5) 0.6669(4) 0.040(4) Uani 1 1 d . . . . .
H18 H 0.5143 0.4884 0.6490 0.048 Uiso 1 1 calc R U . . .
C22 C 0.416(3) 0.4853(5) 0.7124(5) 0.043(4) Uani 1 1 d . . . . .
C23 C 0.586(2) 0.4592(5) 0.7288(5) 0.038(4) Uani 1 1 d . . . . .
H19 H 0.6878 0.4496 0.7092 0.045 Uiso 1 1 calc R U . . .
C24 C 0.796(3) 0.4209(5) 0.7836(5) 0.059(5) Uani 1 1 d . . . . .
H20 H 0.9043 0.4257 0.7624 0.071 Uiso 1 1 calc R U . . .
H21 H 0.7670 0.3854 0.7855 0.071 Uiso 1 1 calc R U . . .
C25 C 0.865(2) 0.4404(6) 0.8284(5) 0.055(5) Uani 1 1 d . . . . .
H22 H 0.9573 0.4168 0.8422 0.066 Uiso 1 1 calc R U . . .
H23 H 0.9349 0.4723 0.8254 0.066 Uiso 1 1 calc R U . . .
C26 C 0.674(3) 0.4354(5) 0.8949(5) 0.047(4) Uani 1 1 d . . . . .
H24 H 0.7941 0.4226 0.9070 0.056 Uiso 1 1 calc R U . . .
C27 C 0.497(2) 0.4420(5) 0.9236(4) 0.037(4) Uani 1 1 d . . . . .
C28 C 0.510(3) 0.4239(5) 0.9677(5) 0.054(5) Uani 1 1 d . . . . .
H25 H 0.6277 0.4072 0.9768 0.064 Uiso 1 1 calc R U . . .
C29 C 0.354(3) 0.4307(6) 0.9966(5) 0.067(6) Uani 1 1 d . . . . .
H26 H 0.3623 0.4172 1.0245 0.080 Uiso 1 1 calc R U . . .
C30 C 0.183(3) 0.4577(6) 0.9841(5) 0.064(5) Uani 1 1 d . . . . .
H27 H 0.0779 0.4628 1.0040 0.077 Uiso 1 1 calc R U . . .
C31 C 0.166(3) 0.4773(5) 0.9420(5) 0.048(4) Uani 1 1 d . . . . .
H28 H 0.0509 0.4960 0.9346 0.058 Uiso 1 1 calc R U . . .
C32 C 0.322(2) 0.4692(5) 0.9100(5) 0.035(4) Uani 1 1 d . . . . .
C33 C 0.361(2) 0.3465(5) 0.8231(5) 0.040(4) Uani 1 1 d . . . . .
C34 C 0.271(2) 0.3117(5) 0.8567(4) 0.034(4) Uani 1 1 d . . . . .
C35 C 0.284(2) 0.2621(4) 0.8573(4) 0.037(4) Uani 1 1 d . . . . .
H29 H 0.3557 0.2438 0.8365 0.044 Uiso 1 1 calc R U . . .
C36 C 1.175(3) 0.2610(5) 0.3938(4) 0.041(4) Uani 1 1 d . . . . .
C37 C 1.056(4) 0.2237(6) 0.4188(6) 0.091(7) Uani 1 1 d . . . . .
C38 C 0.800(3) 0.2300(6) 0.4003(5) 0.064(5) Uani 1 1 d . . . . .
H30 H 0.7940 0.2239 0.3694 0.096 Uiso 1 1 calc R U . . .
H31 H 0.7520 0.2633 0.4063 0.096 Uiso 1 1 calc R U . . .
H32 H 0.7141 0.2063 0.4152 0.096 Uiso 1 1 calc R U . . .
C39 C 1.171(2) 0.3089(4) 0.4059(4) 0.027(3) Uani 1 1 d . . . . .
C40 C 0.258(3) 0.1446(5) 0.8865(4) 0.043(4) Uani 1 1 d . . . . .
C41 C 0.231(2) 0.3964(5) 0.4188(4) 0.036(4) Uani 1 1 d . . . . .
C42 C 1.053(3) 0.3776(5) 0.4489(4) 0.035(4) Uani 1 1 d . . . . .
C43 C 1.053(2) 0.3223(4) 0.4446(4) 0.029(3) Uani 1 1 d . . . . .
C44 C 1.274(3) 0.2246(6) 0.4795(6) 0.073(6) Uani 1 1 d . . . . .
H33 H 1.2805 0.2303 0.5104 0.110 Uiso 1 1 calc R U . . .
H34 H 1.3633 0.2475 0.4648 0.110 Uiso 1 1 calc R U . . .
H35 H 1.3149 0.1909 0.4733 0.110 Uiso 1 1 calc R U . . .
C45 C 1.020(4) 0.2340(5) 0.4612(6) 0.094(9) Uani 1 1 d . . . . .
C46 C 0.970(2) 0.2886(5) 0.4714(4) 0.044(4) Uani 1 1 d . . . . .
C47 C 0.857(2) 0.2924(5) 0.5113(4) 0.040(4) Uani 1 1 d . . . . .
H36 H 0.8287 0.3229 0.5246 0.048 Uiso 1 1 calc R U . . .
C48 C 0.795(2) 0.2497(5) 0.5278(4) 0.033(4) Uani 1 1 d . . . . .
C49 C 0.682(2) 0.2425(6) 0.5717(4) 0.038(4) Uani 1 1 d . . . . .
C50 C 0.208(2) 0.3710(4) 0.7164(4) 0.042(4) Uani 1 1 d . . . . .
H37 H 0.1906 0.3852 0.7449 0.062 Uiso 1 1 calc R U . . .
H38 H 0.1121 0.3443 0.7123 0.062 Uiso 1 1 calc R U . . .
H39 H 0.1852 0.3963 0.6946 0.062 Uiso 1 1 calc R U . . .
C51 C 0.559(3) 0.5854(5) 0.7891(5) 0.080(6) Uani 1 1 d . . . . .
H41 H 0.6483 0.6123 0.7973 0.121 Uiso 1 1 calc R U . . .
H42 H 0.4193 0.5965 0.7907 0.121 Uiso 1 1 calc R U . . .
H43 H 0.5893 0.5752 0.7597 0.121 Uiso 1 1 calc R U . . .
C52 C 1.073(4) 0.6013(9) 0.8464(9) 0.210(16) Uani 1 1 d . . . . .
H45 H 1.1359 0.6174 0.8218 0.316 Uiso 1 1 calc R U . . .
H46 H 1.0000 0.5723 0.8368 0.316 Uiso 1 1 calc R U . . .
H47 H 1.1773 0.5915 0.8669 0.316 Uiso 1 1 calc R U . . .
C53 C 0.647(3) 0.5814(5) 0.8973(4) 0.063(6) Uani 1 1 d . . . . .
H49 H 0.6682 0.5925 0.8679 0.094 Uiso 1 1 calc R U . . .
H50 H 0.5998 0.5474 0.8972 0.094 Uiso 1 1 calc R U . . .
H51 H 0.7729 0.5836 0.9133 0.094 Uiso 1 1 calc R U . . .
N1 N 0.3366(17) 0.3358(4) 0.6160(3) 0.031(3) Uani 1 1 d . . . . .
N2 N 0.3722(16) 0.2565(4) 0.6641(3) 0.034(3) Uani 1 1 d . . . . .
N3 N 0.6099(18) 0.4480(4) 0.7693(4) 0.039(3) Uani 1 1 d . . . . .
N4 N 0.6738(19) 0.4461(4) 0.8543(4) 0.041(3) Uani 1 1 d . . . . .
O1 O 0.7171(13) 0.3710(3) 0.6437(3) 0.031(2) Uani 1 1 d . . . . .
O2 O 0.7530(14) 0.2874(3) 0.6936(3) 0.034(3) Uani 1 1 d . . . . .
O3 O 0.2329(14) 0.4905(3) 0.7813(2) 0.031(2) Uani 1 1 d . . . . .
O4 O 0.2975(14) 0.4875(3) 0.8703(3) 0.031(2) Uani 1 1 d . . . . .
O5 O 0.3127(14) 0.3923(3) 0.8267(3) 0.034(3) Uani 1 1 d . . . . .
O6 O 0.4696(15) 0.3267(3) 0.7942(3) 0.046(3) Uani 1 1 d . . . . .
O7 O 0.6867(16) 0.2797(3) 0.5965(3) 0.044(3) Uani 1 1 d . . . . .
O8 O 0.5990(17) 0.2011(4) 0.5764(3) 0.058(3) Uani 1 1 d . . . . .
O9 O 0.4132(14) 0.3520(3) 0.7122(3) 0.038(2) Uani 1 1 d . . . . .
H40 H 0.4461 0.3378 0.7348 0.057 Uiso 1 1 calc R U . . .
O10 O 0.5882(15) 0.5444(3) 0.8179(3) 0.051(3) Uani 1 1 d . . . . .
H44 H 0.7053 0.5450 0.8276 0.076 Uiso 1 1 calc R U . . .
O11 O 0.931(2) 0.6361(4) 0.8677(4) 0.122(5) Uani 1 1 d . . . . .
H48 H 0.9406 0.6333 0.8943 0.184 Uiso 1 1 calc R U . . .
O12 O 0.497(5) 0.6123(8) 0.9176(8) 0.34(2) Uani 1 1 d . . . . .
H52 H 0.5425 0.6407 0.9202 0.514 Uiso 1 1 calc R U . . .
F1 F 0.4571(15) 0.1514(3) 0.8750(3) 0.069(3) Uani 1 1 d . . . . .
F2 F 0.1658(16) 0.1329(3) 0.8473(2) 0.074(3) Uani 1 1 d . . . . .
F3 F 0.3998(14) 0.4004(3) 0.4434(3) 0.060(3) Uani 1 1 d . . . . .
F4 F 0.1931(14) 0.4406(3) 0.4004(2) 0.055(2) Uani 1 1 d . . . . .
F5 F 1.0785(13) 0.3959(2) 0.4900(2) 0.046(2) Uani 1 1 d . . . . .
F6 F 0.8748(13) 0.3994(3) 0.4349(2) 0.048(2) Uani 1 1 d . . . . .
S1 S 0.1338(7) 0.33843(12) 0.90034(12) 0.0435(12) Uani 1 1 d . . . . .
S2 S 0.8532(7) 0.19702(13) 0.49631(12) 0.0470(12) Uani 1 1 d . . . . .
Mn1 Mn 0.5611(3) 0.31302(7) 0.65477(6) 0.0303(5) Uani 1 1 d . . . . .
Mn2 Mn 0.4361(3) 0.46757(7) 0.81953(6) 0.0338(6) Uani 1 1 d . . . . .

loop_
_atom_site_aniso_label
_atom_site_aniso_U_11
_atom_site_aniso_U_22
_atom_site_aniso_U_33
_atom_site_aniso_U_23
_atom_site_aniso_U_13
_atom_site_aniso_U_12
C1 0.024(10) 0.039(9) 0.035(9) 0.005(7) -0.003(8) 0.003(8)
C2 0.036(11) 0.036(8) 0.043(9) -0.005(7) 0.006(8) 0.007(8)
C3 0.029(11) 0.046(9) 0.028(8) 0.006(7) 0.001(7) 0.013(8)
C4 0.041(11) 0.043(9) 0.025(8) 0.011(7) -0.015(8) 0.009(9)
C5 0.041(11) 0.043(9) 0.016(7) -0.002(6) 0.001(8) 0.017(9)
C6 0.020(10) 0.042(8) 0.030(8) -0.001(7) 0.001(8) 0.003(8)
C7 0.041(11) 0.047(9) 0.034(9) -0.008(8) -0.005(8) 0.010(9)
C8 0.025(11) 0.050(10) 0.051(9) -0.019(8) -0.007(8) -0.009(8)
C9 0.024(10) 0.036(9) 0.044(9) -0.015(7) 0.004(8) -0.012(8)
C10 0.036(12) 0.029(8) 0.050(10) -0.008(7) 0.009(9) -0.014(8)
C11 0.031(10) 0.018(7) 0.039(8) 0.001(6) 0.004(9) 0.007(8)
C12 0.051(12) 0.036(9) 0.052(10) -0.002(8) 0.005(10) -0.013(9)
C13 0.062(14) 0.038(9) 0.044(10) 0.010(8) 0.012(10) 0.002(10)
C14 0.060(15) 0.040(9) 0.048(10) -0.001(8) 0.008(10) 0.027(10)
C15 0.051(12) 0.036(8) 0.033(8) 0.003(7) 0.002(9) 0.003(9)
C16 0.028(10) 0.040(9) 0.025(8) -0.003(7) 0.000(8) 0.013(8)
C17 0.021(10) 0.018(7) 0.071(11) 0.006(8) -0.007(10) -0.015(7)
C18 0.039(11) 0.045(9) 0.047(10) 0.002(7) 0.001(9) -0.010(9)
C19 0.051(13) 0.042(9) 0.053(11) 0.003(8) -0.014(11) -0.022(10)
C20 0.051(13) 0.061(11) 0.046(10) 0.020(9) -0.018(10) -0.033(10)
C21 0.037(11) 0.049(9) 0.033(9) -0.004(7) -0.005(9) -0.003(9)
C22 0.038(12) 0.051(10) 0.041(10) -0.001(8) -0.001(9) -0.014(10)
C23 0.022(10) 0.042(9) 0.049(10) -0.006(7) 0.021(9) 0.006(8)
C24 0.059(14) 0.048(10) 0.071(12) 0.021(9) 0.016(11) 0.020(9)
C25 0.011(10) 0.062(11) 0.091(13) 0.033(10) 0.014(10) 0.014(8)
C26 0.048(12) 0.032(9) 0.059(11) 0.017(8) -0.008(10) -0.005(8)
C27 0.037(13) 0.045(9) 0.028(9) -0.004(7) -0.007(8) -0.005(8)
C28 0.046(13) 0.042(9) 0.073(12) 0.000(9) -0.023(10) -0.018(9)
C29 0.081(17) 0.090(13) 0.029(9) 0.028(9) 0.027(11) 0.002(12)
C30 0.070(15) 0.065(12) 0.057(12) -0.010(9) 0.014(11) 0.012(11)
C31 0.056(13) 0.041(9) 0.049(10) -0.009(8) 0.013(10) -0.003(9)
C32 0.033(11) 0.029(8) 0.044(10) -0.007(7) 0.001(9) -0.006(8)
C33 0.040(12) 0.046(10) 0.033(9) 0.006(8) 0.008(8) -0.010(9)
C34 0.032(10) 0.049(9) 0.022(8) -0.002(7) 0.012(7) 0.001(8)
C35 0.046(11) 0.022(8) 0.042(9) -0.004(7) 0.022(8) -0.002(7)
C36 0.067(13) 0.027(8) 0.029(8) 0.007(7) 0.017(9) 0.003(8)
C37 0.14(2) 0.041(10) 0.096(15) 0.001(10) 0.043(17) 0.007(13)
C38 0.069(14) 0.065(12) 0.059(11) 0.007(9) -0.039(10) 0.004(11)
C39 0.019(9) 0.028(8) 0.034(8) 0.007(7) -0.001(7) 0.005(7)
C40 0.053(13) 0.052(10) 0.024(9) 0.010(7) 0.011(9) -0.006(10)
C41 0.039(12) 0.031(9) 0.038(9) 0.002(7) 0.009(9) -0.004(8)
C42 0.043(11) 0.043(9) 0.018(7) 0.007(6) -0.002(8) 0.017(9)
C43 0.029(9) 0.023(7) 0.035(8) 0.008(6) -0.008(8) 0.001(8)
C44 0.042(14) 0.082(14) 0.097(15) 0.002(11) -0.012(11) 0.005(11)
C45 0.17(3) 0.021(9) 0.093(14) -0.004(9) 0.103(16) -0.011(11)
C46 0.071(13) 0.035(8) 0.026(8) -0.003(6) 0.022(9) -0.012(8)
C47 0.036(11) 0.034(8) 0.049(10) -0.006(7) 0.016(8) 0.015(8)
C48 0.040(11) 0.034(8) 0.024(8) -0.002(6) 0.007(7) -0.016(8)
C49 0.034(11) 0.050(10) 0.030(9) -0.001(8) 0.001(8) 0.012(9)
C50 0.052(12) 0.023(8) 0.050(9) -0.009(7) 0.016(9) 0.007(8)
C51 0.094(16) 0.055(11) 0.092(13) 0.009(10) 0.012(13) -0.005(12)
C52 0.22(4) 0.19(3) 0.22(3) -0.10(2) -0.08(3) 0.14(3)
C53 0.102(17) 0.052(10) 0.034(9) -0.014(8) -0.035(10) -0.003(11)
N1 0.013(7) 0.046(7) 0.035(7) 0.000(6) -0.007(6) 0.003(6)
N2 0.012(8) 0.049(7) 0.040(7) -0.004(6) 0.003(6) 0.000(6)
N3 0.027(9) 0.045(7) 0.045(8) 0.004(6) 0.013(7) 0.000(7)
N4 0.024(8) 0.045(8) 0.053(8) 0.015(6) -0.008(7) 0.001(6)
O1 0.030(6) 0.024(5) 0.039(5) -0.004(4) -0.004(5) -0.005(5)
O2 0.034(7) 0.040(6) 0.029(5) 0.012(4) -0.011(5) 0.005(5)
O3 0.032(7) 0.041(6) 0.019(5) 0.012(4) 0.001(5) 0.005(5)
O4 0.038(7) 0.029(5) 0.025(5) -0.004(4) -0.004(5) 0.000(5)
O5 0.034(7) 0.027(5) 0.041(6) -0.002(4) 0.019(5) -0.003(5)
O6 0.062(9) 0.045(6) 0.029(5) 0.007(5) 0.017(6) 0.000(6)
O7 0.048(8) 0.046(6) 0.037(6) 0.004(5) 0.014(6) -0.001(6)
O8 0.067(9) 0.048(6) 0.059(7) -0.012(5) 0.027(7) -0.018(7)
O9 0.031(7) 0.039(5) 0.045(6) -0.007(4) 0.011(6) 0.011(5)
O10 0.048(8) 0.045(6) 0.060(6) 0.007(5) -0.009(6) -0.015(6)
O11 0.164(15) 0.074(9) 0.129(11) -0.008(8) -0.046(12) 0.013(11)
O12 0.53(6) 0.23(2) 0.27(3) -0.07(2) -0.02(3) 0.23(3)
F1 0.077(8) 0.041(5) 0.088(7) 0.014(5) 0.045(6) 0.009(5)
F2 0.148(11) 0.041(5) 0.031(5) -0.004(4) -0.009(6) 0.031(6)
F3 0.035(7) 0.088(7) 0.057(6) -0.013(5) -0.006(5) -0.014(6)
F4 0.079(7) 0.033(5) 0.054(5) 0.005(4) 0.023(5) 0.000(5)
F5 0.065(6) 0.040(4) 0.034(4) -0.007(3) 0.009(5) -0.005(5)
F6 0.048(7) 0.041(5) 0.054(5) 0.007(4) -0.004(5) 0.002(5)
S1 0.060(3) 0.031(2) 0.040(2) 0.0012(17) 0.017(2) -0.004(2)
S2 0.065(3) 0.036(2) 0.040(2) -0.0033(18) 0.015(2) -0.005(2)
Mn1 0.0269(13) 0.0348(12) 0.0293(11) 0.0013(9) 0.0005(11) 0.0005(12)
Mn2 0.0281(14) 0.0340(12) 0.0393(12) 0.0039(10) 0.0034(13) 0.0005(12)

loop_
_atom_type_symbol
_atom_type_description
_atom_type_scat_dispersion_real
_atom_type_scat_dispersion_imag
_atom_type_scat_source
C C 0.0033 0.0016 'International Tables Vol C Tables 4.2.6.8 and 6.1.1.4'
H H 0.0000 0.0000 'International Tables Vol C Tables 4.2.6.8 and 6.1.1.4'
N N 0.0061 0.0033 'International Tables Vol C Tables 4.2.6.8 and 6.1.1.4'
O O 0.0106 0.0060 'International Tables Vol C Tables 4.2.6.8 and 6.1.1.4'
F F 0.0171 0.0103 'International Tables Vol C Tables 4.2.6.8 and 6.1.1.4'
S S 0.1246 0.1234 'International Tables Vol C Tables 4.2.6.8 and 6.1.1.4'
Mn Mn 0.3368 0.7283 'International Tables Vol C Tables 4.2.6.8 and 6.1.1.4'

loop_
_geom_angle_atom_site_label_1
_geom_angle_atom_site_label_2
_geom_angle_atom_site_label_3
_geom_angle
_geom_angle_site_symmetry_1
_geom_angle_site_symmetry_3
O1 C1 C2 116.7(12) . .
O1 C1 C6 124.4(13) . .
C2 C1 C6 118.8(12) . .
C1 C2 C3 120.5(14) . .
C4 C3 C2 121.0(14) . .
C3 C4 C5 118.5(12) . .
C4 C5 C6 122.5(14) . .
C5 C6 C1 118.7(13) . .
C5 C6 C7 120.2(13) . .
C1 C6 C7 121.1(12) . .
N1 C7 C6 126.8(13) . .
N1 C8 C9 106.9(11) . .
N2 C9 C8 107.9(10) . .
N2 C10 C11 126.3(13) . .
C12 C11 C10 118.1(14) . .
C12 C11 C16 120.6(14) . .
C10 C11 C16 121.4(11) . .
C13 C12 C11 122.4(15) . .
C12 C13 C14 117.6(14) . .
C15 C14 C13 121.9(15) . .
C14 C15 C16 121.8(15) . .
O2 C16 C15 119.7(14) . .
O2 C16 C11 124.6(13) . .
C15 C16 C11 115.6(12) . .
O3 C17 C18 118.5(14) . .
O3 C17 C22 122.0(13) . .
C18 C17 C22 119.4(14) . .
C19 C18 C17 120.9(16) . .
C18 C19 C20 119.7(16) . .
C21 C20 C19 121.0(15) . .
C20 C21 C22 122.8(16) . .
C23 C22 C21 119.8(15) . .
C23 C22 C17 123.9(13) . .
C21 C22 C17 116.2(15) . .
N3 C23 C22 123.6(14) . .
N3 C24 C25 109.9(12) . .
N4 C25 C24 105.2(12) . .
N4 C26 C27 123.8(15) . .
C32 C27 C28 119.8(14) . .
C32 C27 C26 121.5(13) . .
C28 C27 C26 118.5(14) . .
C29 C28 C27 121.4(15) . .
C28 C29 C30 119.7(14) . .
C29 C30 C31 121.1(16) . .
C30 C31 C32 121.1(15) . .
O4 C32 C27 124.1(14) . .
O4 C32 C31 119.0(14) . .
C27 C32 C31 116.9(14) . .
O6 C33 O5 127.6(13) . .
O6 C33 C34 116.3(13) . .
O5 C33 C34 116.0(13) . .
C35 C34 C33 126.9(12) . .
C35 C34 S1 115.2(10) . .
C33 C34 S1 117.8(10) . .
C34 C35 C36 113.7(12) . 3_455
C39 C36 C35 129.0(13) . 3_654
C39 C36 C37 119.6(13) . .
C35 C36 C37 111.4(12) 3_654 .
C45 C37 C36 117.0(15) . .
C45 C37 C38 96.9(18) . .
C36 C37 C38 105.3(14) . .
C45 C37 S1 122.2(13) . 3_654
C36 C37 S1 108.0(13) . 3_654
C38 C37 S1 104.5(12) . 3_654
C36 C39 C43 118.2(12) . .
C36 C39 C40 133.1(13) . 3_654
C43 C39 C40 108.7(11) . 3_654
F1 C40 F2 102.9(11) . .
F1 C40 C41 112.7(13) . 3
F2 C40 C41 111.0(12) . 3
F1 C40 C39 111.0(13) . 3_455
F2 C40 C39 111.6(12) . 3_455
C41 C40 C39 107.8(11) 3 3_455
F4 C41 F3 108.8(12) . .
F4 C41 C40 113.3(12) . 3_554
F3 C41 C40 109.5(13) . 3_554
F4 C41 C42 113.3(12) . 1_455
F3 C41 C42 107.8(11) . 1_455
C40 C41 C42 104.0(11) 3_554 1_455
F5 C42 F6 103.9(11) . .
F5 C42 C43 116.1(10) . .
F6 C42 C43 113.5(13) . .
F5 C42 C41 109.6(12) . 1_655
F6 C42 C41 108.1(10) . 1_655
C43 C42 C41 105.5(11) . 1_655
C46 C43 C39 123.4(12) . .
C46 C43 C42 128.1(12) . .
C39 C43 C42 108.5(11) . .
C37 C45 C46 115.4(14) . .
C37 C45 C44 96.3(17) . .
C46 C45 C44 105.7(14) . .
C37 C45 S2 124.3(15) . .
C46 C45 S2 105.7(10) . .
C44 C45 S2 107.3(12) . .
C43 C46 C47 133.5(13) . .
C43 C46 C45 115.6(12) . .
C47 C46 C45 110.5(11) . .
C48 C47 C46 115.1(12) . .
C47 C48 C49 126.1(12) . .
C47 C48 S2 115.1(10) . .
C49 C48 S2 118.8(10) . .
O8 C49 O7 130.3(14) . .
O8 C49 C48 115.0(12) . .
O7 C49 C48 114.7(13) . .
C7 N1 C8 121.7(12) . .
C7 N1 Mn1 124.1(10) . .
C8 N1 Mn1 113.9(8) . .
C10 N2 C9 121.0(12) . .
C10 N2 Mn1 124.8(10) . .
C9 N2 Mn1 114.2(8) . .
C23 N3 C24 119.8(12) . .
C23 N3 Mn2 128.2(11) . .
C24 N3 Mn2 111.7(9) . .
C26 N4 C25 119.6(13) . .
C26 N4 Mn2 126.5(12) . .
C25 N4 Mn2 113.9(9) . .
C1 O1 Mn1 125.7(8) . .
C16 O2 Mn1 128.7(9) . .
C17 O3 Mn2 129.9(9) . .
C32 O4 Mn2 126.7(8) . .
C33 O5 Mn2 142.2(9) . .
C49 O7 Mn1 145.3(10) . .
C50 O9 Mn1 129.1(8) . .
C51 O10 Mn2 130.5(9) . .
C34 S1 C37 90.4(8) . 3_455
C48 S2 C45 91.0(6) . .
O2 Mn1 O1 93.1(4) . .
O2 Mn1 N2 92.7(4) . .
O1 Mn1 N2 173.8(4) . .
O2 Mn1 N1 174.4(5) . .
O1 Mn1 N1 92.2(4) . .
N2 Mn1 N1 82.0(5) . .
O2 Mn1 O7 96.9(4) . .
O1 Mn1 O7 89.2(3) . .
N2 Mn1 O7 92.3(4) . .
N1 Mn1 O7 85.0(4) . .
O2 Mn1 O9 87.8(3) . .
O1 Mn1 O9 89.5(3) . .
N2 Mn1 O9 88.5(4) . .
N1 Mn1 O9 90.4(4) . .
O7 Mn1 O9 175.2(4) . .
O3 Mn2 O4 94.7(4) . .
O3 Mn2 N4 173.1(5) . .
O4 Mn2 N4 90.9(5) . .
O3 Mn2 N3 90.5(4) . .
O4 Mn2 N3 173.9(5) . .
N4 Mn2 N3 83.7(5) . .
O3 Mn2 O5 95.9(4) . .
O4 Mn2 O5 90.0(3) . .
N4 Mn2 O5 88.1(4) . .
N3 Mn2 O5 92.6(4) . .
O3 Mn2 O10 90.0(4) . .
O4 Mn2 O10 88.4(3) . .
N4 Mn2 O10 86.1(4) . .
N3 Mn2 O10 88.4(4) . .
O5 Mn2 O10 173.9(4) . .

loop_
_geom_bond_atom_site_label_1
_geom_bond_atom_site_label_2
_geom_bond_distance
_geom_bond_site_symmetry_2
C1 O1 1.344(13) .
C1 C2 1.393(18) .
C1 C6 1.417(17) .
C2 C3 1.401(15) .
C3 C4 1.375(16) .
C4 C5 1.383(18) .
C5 C6 1.391(15) .
C6 C7 1.459(18) .
C7 N1 1.274(15) .
C8 N1 1.473(15) .
C8 C9 1.523(16) .
C9 N2 1.452(14) .
C10 N2 1.304(15) .
C10 C11 1.428(18) .
C11 C12 1.408(16) .
C11 C16 1.434(18) .
C12 C13 1.36(2) .
C13 C14 1.395(19) .
C14 C15 1.389(17) .
C15 C16 1.407(17) .
C16 O2 1.318(14) .
C17 O3 1.330(15) .
C17 C18 1.407(18) .
C17 C22 1.448(19) .
C18 C19 1.381(17) .
C19 C20 1.402(19) .
C20 C21 1.330(19) .
C21 C22 1.431(17) .
C22 C23 1.404(18) .
C23 N3 1.287(15) .
C24 N3 1.480(17) .
C24 C25 1.534(19) .
C25 N4 1.490(16) .
C26 N4 1.277(15) .
C26 C27 1.463(19) .
C27 C32 1.418(18) .
C27 C28 1.437(18) .
C28 C29 1.36(2) .
C29 C30 1.39(2) .
C30 C31 1.396(18) .
C31 C32 1.432(18) .
C32 O4 1.320(15) .
C33 O6 1.251(15) .
C33 O5 1.270(14) .
C33 C34 1.506(17) .
C34 C35 1.331(15) .
C34 S1 1.760(12) .
C35 C36 1.460(17) 3_455
C36 C39 1.335(16) .
C36 C35 1.460(17) 3_654
C36 C37 1.48(2) .
C37 C45 1.35(2) .
C37 C38 1.78(3) .
C37 S1 1.826(16) 3_654
C39 C43 1.457(17) .
C39 C40 1.491(17) 3_654
C40 F1 1.359(16) .
C40 F2 1.379(15) .
C40 C41 1.488(17) 3
C40 C39 1.491(17) 3_455
C41 F4 1.333(14) .
C41 F3 1.340(15) .
C41 C40 1.488(17) 3_554
C41 C42 1.568(19) 1_455
C42 F5 1.362(13) .
C42 F6 1.370(15) .
C42 C43 1.486(16) .
C42 C41 1.568(19) 1_655
C43 C46 1.335(16) .
C44 C45 1.77(3) .
C45 C46 1.531(18) .
C45 S2 1.820(15) .
C46 C47 1.432(16) .
C47 C48 1.312(15) .
C48 C49 1.546(17) .
C48 S2 1.748(12) .
C49 O8 1.242(16) .
C49 O7 1.253(14) .
C50 O9 1.438(15) .
C51 O10 1.422(14) .
C52 O11 1.47(2) .
C53 O12 1.42(2) .
N1 Mn1 1.983(11) .
N2 Mn1 1.973(11) .
N3 Mn2 1.981(11) .
N4 Mn2 1.968(12) .
O1 Mn1 1.888(8) .
O2 Mn1 1.859(8) .
O3 Mn2 1.872(8) .
O4 Mn2 1.877(8) .
O5 Mn2 2.182(8) .
O7 Mn1 2.156(9) .
O9 Mn1 2.260(8) .
O10 Mn2 2.283(9) .
S1 C37 1.826(16) 3_455
